data_2020351
loop_
_publ_author_name
'Sato, S.'
'Takabatake, T.'
'Ishikawa, M.'

_publ_section_title
;
 Structures of superconducting palladium selenides, Pd7 Se2 and Pd34 Se11
;
_journal_name_full 'Acta Crystallographica C (39,1983-)'
_journal_page_first 1
_journal_page_last 3
_journal_volume 45
_journal_year 1989
_chemical_formula_sum 'Pd7 Se2'
_space_group_IT_number 14
_symmetry_space_group_name_Hall '-P 2ybc'
_symmetry_space_group_name_H-M 'P 1 21/c 1'
_cell_angle_alpha 90
_cell_angle_beta 148.87
_cell_angle_gamma 90
_cell_formula_units_Z 2
_cell_length_a 10.62
_cell_length_b 5.37
_cell_length_c 9.441
_cell_volume 278.350
_citation_journal_id_ASTM ACSCEE
_cod_data_source_file Sato_ACSCEE_1989_553.cif
_cod_data_source_block Pd7Se2
_cod_original_cell_volume 278.3505
_cod_database_code 2020351

loop_
_symmetry_equiv_pos_as_xyz
x,y,z
-x,y+1/2,-z+1/2
-x,-y,-z
x,-y-1/2,z-1/2

loop_
_atom_site_label
_atom_site_type_symbol
_atom_site_fract_x
_atom_site_fract_y
_atom_site_fract_z
_atom_site_occupancy
_atom_site_U_iso_or_equiv
Pd1 Pd 0.5 0 0.5 1 0.0
Pd3 Pd 0.96922 0.40151 0.32065 1 0.0
Pd2 Pd 0.79242 0.92084 0.2198 1 0.0
Pd4 Pd 0.57238 0.65724 0.78108 1 0.0
Se1 Se 0.77325 0.27175 0.89513 1 0.0
